data_4060148
_journal_name_full Organometallics
_journal_paper_doi 10.1021/om049263i
_journal_year 2005
_chemical_formula_sum 'C39 H68 B Mg N3 O'
_chemical_formula_weight 630.08
_space_group_IT_number 9
_symmetry_cell_setting monoclinic
_symmetry_space_group_name_Hall 'C -2yc'
_symmetry_space_group_name_H-M 'C 1 c 1'
_atom_sites_solution_hydrogens geom
_atom_sites_solution_primary direct
_atom_sites_solution_secondary difmap
_cell_angle_alpha 90.00
_cell_angle_beta 116.952(8)
_cell_angle_gamma 90.00
_cell_formula_units_Z 4
_cell_length_a 18.765(2)
_cell_length_b 12.116(2)
_cell_length_c 19.797(6)
_cell_measurement_reflns_used ?
_cell_measurement_temperature 173(2)
_cell_measurement_theta_max 25.1
_cell_measurement_theta_min 3.4
_cell_volume 4012.1(14)
_diffrn_ambient_temperature 173(2)
_diffrn_detector_area_resol_mean ?
_diffrn_measurement_device_type 'Kappa CCD (Nonius, FR540C)'
_diffrn_measurement_method 'CCD rotation images, thick slices'
_diffrn_radiation_monochromator graphite
_diffrn_radiation_source 'fine-focus sealed tube'
_diffrn_radiation_type MoK\a
_diffrn_radiation_wavelength 0.71073
_diffrn_reflns_av_R_equivalents 0.0309
_diffrn_reflns_av_sigmaI/netI 0.0467
_diffrn_reflns_limit_h_max 22
_diffrn_reflns_limit_h_min -22
_diffrn_reflns_limit_k_max 14
_diffrn_reflns_limit_k_min -14
_diffrn_reflns_limit_l_max 23
_diffrn_reflns_limit_l_min -23
_diffrn_reflns_number 12874
_diffrn_reflns_theta_max 25.09
_diffrn_reflns_theta_min 3.36
_diffrn_standards_decay_% 'no decay'
_diffrn_standards_interval_count ?
_diffrn_standards_interval_time ?
_diffrn_standards_number ?
_exptl_absorpt_coefficient_mu 0.075
_exptl_absorpt_correction_T_max 0.9896
_exptl_absorpt_correction_T_min 0.9851
_exptl_absorpt_correction_type none
_exptl_absorpt_process_details 'HKL Scalepack (Otwinowski & Minor 1997)'
_exptl_crystal_colour colorless
_exptl_crystal_density_diffrn 1.043
_exptl_crystal_density_meas ?
_exptl_crystal_density_method 'not measured'
_exptl_crystal_description block
_exptl_crystal_F_000 1392
_exptl_crystal_size_max 0.20
_exptl_crystal_size_mid 0.16
_exptl_crystal_size_min 0.14
_refine_ls_abs_structure_details 'Flack H D (1983), Acta Cryst. A39, 876-881'
_refine_ls_abs_structure_Flack -0.1(2)
_refine_ls_extinction_coef 0.0072(9)
_refine_ls_extinction_expression Fc^*^=kFc[1+0.001xFc^2^\l^3^/sin(2\q)]^-1/4^
_refine_ls_extinction_method SHELXL
_refine_ls_goodness_of_fit_ref 1.022
_refine_ls_hydrogen_treatment mixed
_refine_ls_matrix_type full
_refine_ls_number_parameters 407
_refine_ls_number_reflns 7035
_refine_ls_number_restraints 2
_refine_ls_restrained_S_all 1.022
_refine_ls_R_factor_all 0.0502
_refine_ls_R_factor_gt 0.0415
_refine_ls_shift/su_max 0.000
_refine_ls_shift/su_mean 0.000
_refine_ls_structure_factor_coef Fsqd
_refine_ls_weighting_details 'calc w=1/[\s^2^(Fo^2^)+(0.0670P)^2^+0.7700P] where P=(Fo^2^+2Fc^2^)/3'
_refine_ls_weighting_scheme calc
_refine_ls_wR_factor_gt 0.1061
_refine_ls_wR_factor_ref 0.1129
_reflns_number_gt 6175
_reflns_number_total 7035
_reflns_threshold_expression >2sigma(I)
_cod_original_sg_symbol_H-M 'C c'
_cod_database_code 4060148

loop_
_symmetry_equiv_pos_as_xyz
'x, y, z'
'x, -y, z+1/2'
'x+1/2, y+1/2, z'
'x+1/2, -y+1/2, z+1/2'

loop_
_atom_site_label
_atom_site_type_symbol
_atom_site_fract_x
_atom_site_fract_y
_atom_site_fract_z
_atom_site_U_iso_or_equiv
_atom_site_adp_type
_atom_site_occupancy
_atom_site_symmetry_multiplicity
_atom_site_calc_flag
_atom_site_refinement_flags
_atom_site_disorder_assembly
_atom_site_disorder_group
Mg1 Mg 0.31128(4) 0.45156(6) -0.07948(4) 0.03734(18) Uani 1 1 d . . .
O1 O 0.34380(9) 0.32505(13) -0.13613(8) 0.0460(4) Uani 1 1 d . . .
N1 N 0.41195(9) 0.45093(13) 0.02276(9) 0.0303(4) Uani 1 1 d . . .
N2 N 0.33253(10) 0.61683(15) -0.10630(9) 0.0380(4) Uani 1 1 d . . .
N3 N 0.35556(9) 0.63706(13) 0.01918(9) 0.0322(4) Uani 1 1 d . . .
C1 C 0.35544(12) 0.67976(16) -0.04801(12) 0.0352(4) Uani 1 1 d . . .
C2 C 0.18831(13) 0.4146(2) -0.10907(15) 0.0531(6) Uani 1 1 d . . .
H2A H 0.1814 0.3338 -0.1166 0.064 Uiso 1 1 calc R . .
H2B H 0.1798 0.4326 -0.0645 0.064 Uiso 1 1 calc R . .
C3 C 0.32672(14) 0.6529(2) -0.18174(13) 0.0477(6) Uani 1 1 d . . .
H3A H 0.1258 0.4447 -0.2231 0.074 Uiso 1 1 calc R . .
H3B H 0.1306 0.5497 -0.1727 0.074 Uiso 1 1 calc R . .
C4 C 0.38863(14) 0.79509(18) -0.04111(14) 0.0449(5) Uani 1 1 d . . .
H4A H 0.0279 0.3661 -0.1961 0.118 Uiso 1 1 calc R . .
H4B H 0.0343 0.4672 -0.1423 0.118 Uiso 1 1 calc R . .
C5 C 0.29686(12) 0.68858(16) 0.04333(12) 0.0371(5) Uani 1 1 d . . .
H5A H -0.0793 0.4788 -0.2523 0.140 Uiso 1 1 calc R . .
H5B H -0.0294 0.4786 -0.2998 0.140 Uiso 1 1 calc R . .
H5C H -0.0224 0.5808 -0.2460 0.140 Uiso 1 1 calc R . .
C6 C 0.46853(11) 0.56078(17) 0.15188(11) 0.0342(4) Uani 1 1 d . . .
C7 C 0.47050(11) 0.36716(16) 0.05465(10) 0.0299(4) Uani 1 1 d . . .
C8 C 0.50630(13) 0.17951(18) 0.09924(13) 0.0408(5) Uani 1 1 d . . .
H8 H 0.4913 0.1083 0.1084 0.049 Uiso 1 1 calc R . .
C9 C 0.58562(13) 0.20084(18) 0.12019(13) 0.0433(5) Uani 1 1 d . . .
H9 H 0.6247 0.1450 0.1436 0.052 Uiso 1 1 calc R . .
C10 C 0.60786(12) 0.30422(18) 0.10694(12) 0.0394(5) Uani 1 1 d . . .
H10 H 0.6624 0.3182 0.1203 0.047 Uiso 1 1 calc R . .
C11 C 0.55209(11) 0.38822(16) 0.07454(11) 0.0318(4) Uani 1 1 d . . .
C12 C 0.35984(12) 0.23181(17) 0.04117(12) 0.0382(5) Uani 1 1 d . . .
H12 H 0.3273 0.2726 -0.0071 0.046 Uiso 1 1 calc R . .
C13 C 0.33976(15) 0.10848(19) 0.02467(15) 0.0519(6) Uani 1 1 d . . .
H13A H 0.2828 0.0968 0.0094 0.062 Uiso 1 1 calc R . .
H13B H 0.3717 0.0653 0.0704 0.062 Uiso 1 1 calc R . .
H13C H 0.3520 0.0848 -0.0163 0.062 Uiso 1 1 calc R . .
C14 C 0.33178(14) 0.2703(2) 0.09855(15) 0.0503(6) Uani 1 1 d . . .
H14A H 0.2754 0.2509 0.0804 0.060 Uiso 1 1 calc R . .
H14B H 0.3381 0.3505 0.1047 0.060 Uiso 1 1 calc R . .
H14C H 0.3639 0.2343 0.1474 0.060 Uiso 1 1 calc R . .
C15 C 0.58148(12) 0.50077(18) 0.06270(12) 0.0364(4) Uani 1 1 d . . .
H15 H 0.5356 0.5534 0.0467 0.044 Uiso 1 1 calc R . .
C16 C 0.60700(15) 0.4976(2) -0.00069(14) 0.0481(5) Uani 1 1 d . . .
H16A H 0.6258 0.5709 -0.0063 0.058 Uiso 1 1 calc R . .
H16B H 0.5613 0.4762 -0.0484 0.058 Uiso 1 1 calc R . .
H16C H 0.6502 0.4438 0.0121 0.058 Uiso 1 1 calc R . .
C17 C 0.64916(15) 0.5464(2) 0.13445(14) 0.0495(6) Uani 1 1 d . . .
H17A H 0.6657 0.6183 0.1237 0.059 Uiso 1 1 calc R . .
H17B H 0.6946 0.4954 0.1526 0.059 Uiso 1 1 calc R . .
H17C H 0.6310 0.5550 0.1734 0.059 Uiso 1 1 calc R . .
C18 C 0.12166(14) 0.4690(2) -0.17727(16) 0.0617(7) Uani 1 1 d . . .
C19 C 0.2962(2) 0.5527(2) -0.23358(15) 0.0662(8) Uani 1 1 d . . .
H19A H 0.2911 0.5714 -0.2838 0.079 Uiso 1 1 calc R . .
H19B H 0.2439 0.5308 -0.2382 0.079 Uiso 1 1 calc R . .
H19C H 0.3341 0.4916 -0.2121 0.079 Uiso 1 1 calc R . .
C20 C 0.26369(17) 0.7433(3) -0.21691(16) 0.0647(7) Uani 1 1 d . . .
H20A H 0.2606 0.7655 -0.2658 0.078 Uiso 1 1 calc R . .
H20B H 0.2785 0.8072 -0.1829 0.078 Uiso 1 1 calc R . .
H20C H 0.2116 0.7153 -0.2246 0.078 Uiso 1 1 calc R . .
C21 C 0.40716(16) 0.6869(3) -0.17682(15) 0.0610(7) Uani 1 1 d . . .
H21A H 0.4000 0.7093 -0.2271 0.073 Uiso 1 1 calc R . .
H21B H 0.4443 0.6244 -0.1587 0.073 Uiso 1 1 calc R . .
H21C H 0.4290 0.7488 -0.1415 0.073 Uiso 1 1 calc R . .
C22 C -0.0289(2) 0.5006(5) -0.2519(2) 0.1168(16) Uani 1 1 d . . .
C23 C 0.27428(13) 0.5997(2) 0.08422(14) 0.0462(5) Uani 1 1 d . . .
H23A H 0.2364 0.6300 0.1009 0.055 Uiso 1 1 calc R . .
H23B H 0.3224 0.5741 0.1284 0.055 Uiso 1 1 calc R . .
H23C H 0.2495 0.5376 0.0498 0.055 Uiso 1 1 calc R . .
C24 C 0.22210(13) 0.7214(2) -0.02788(14) 0.0499(6) Uani 1 1 d . . .
H24A H 0.1835 0.7553 -0.0136 0.060 Uiso 1 1 calc R . .
H24B H 0.1983 0.6556 -0.0587 0.060 Uiso 1 1 calc R . .
H24C H 0.2364 0.7743 -0.0572 0.060 Uiso 1 1 calc R . .
C25 C 0.32817(14) 0.78791(19) 0.09734(15) 0.0486(6) Uani 1 1 d . . .
H25A H 0.2859 0.8150 0.1093 0.058 Uiso 1 1 calc R . .
H25B H 0.3440 0.8468 0.0730 0.058 Uiso 1 1 calc R . .
H25C H 0.3745 0.7652 0.1442 0.058 Uiso 1 1 calc R . .
C26 C 0.44721(11) 0.25965(16) 0.06494(11) 0.0337(4) Uani 1 1 d . . .
C27 C 0.49270(12) 0.47146(18) 0.20242(11) 0.0371(4) Uani 1 1 d . . .
H27 H 0.4708 0.4005 0.1842 0.045 Uiso 1 1 calc R . .
C28 C 0.54776(14) 0.4833(2) 0.27843(13) 0.0480(6) Uani 1 1 d . . .
H28 H 0.5628 0.4209 0.3111 0.058 Uiso 1 1 calc R . .
C29 C 0.58038(14) 0.5852(2) 0.30632(13) 0.0526(6) Uani 1 1 d . . .
H29 H 0.6184 0.5934 0.3579 0.063 Uiso 1 1 calc R . .
C30 C 0.55718(13) 0.6753(2) 0.25835(13) 0.0478(6) Uani 1 1 d . . .
H30 H 0.5790 0.7460 0.2772 0.057 Uiso 1 1 calc R . .
C31 C 0.50234(12) 0.66317(19) 0.18293(12) 0.0405(5) Uani 1 1 d . . .
H31 H 0.4871 0.7264 0.1511 0.049 Uiso 1 1 calc R . .
C32 C 0.03701(17) 0.4467(4) -0.1895(2) 0.0983(13) Uani 1 1 d . . .
H32A H 0.3672 0.8429 -0.0140 0.054 Uiso 1 1 calc R . .
H32B H 0.3721 0.8265 -0.0922 0.054 Uiso 1 1 calc R . .
C33 C 0.48134(15) 0.7915(2) 0.00300(15) 0.0534(6) Uani 1 1 d . . .
H33A H 0.4970 0.7491 0.0504 0.064 Uiso 1 1 calc R . .
H33B H 0.5023 0.7518 -0.0280 0.064 Uiso 1 1 calc R . .
C34 C 0.5190(2) 0.9023(3) 0.0223(3) 0.0940(12) Uani 1 1 d . . .
H34A H 0.4971 0.9431 0.0521 0.113 Uiso 1 1 calc R . .
H34B H 0.5051 0.9441 -0.0250 0.113 Uiso 1 1 calc R . .
C35 C 0.6099(2) 0.8956(4) 0.0678(3) 0.1109(15) Uani 1 1 d . . .
H35A H 0.6321 0.9703 0.0804 0.133 Uiso 1 1 calc R . .
H35B H 0.6320 0.8582 0.0376 0.133 Uiso 1 1 calc R . .
H35C H 0.6238 0.8541 0.1146 0.133 Uiso 1 1 calc R . .
C36 C 0.42270(14) 0.3204(2) -0.13223(15) 0.0558(6) Uani 1 1 d . . .
H36A H 0.4567 0.3772 -0.0960 0.067 Uiso 1 1 calc R . .
H36B H 0.4181 0.3393 -0.1827 0.067 Uiso 1 1 calc R . .
C37 C 0.46362(19) 0.2113(3) -0.10860(19) 0.0768(9) Uani 1 1 d . . .
H37A H 0.5162 0.2153 -0.1076 0.092 Uiso 1 1 calc R . .
H37B H 0.4313 0.1544 -0.1447 0.092 Uiso 1 1 calc R . .
H37C H 0.4702 0.1926 -0.0579 0.092 Uiso 1 1 calc R . .
C38 C 0.28160(16) 0.2679(2) -0.20042(14) 0.0597(7) Uani 1 1 d . . .
H38A H 0.2988 0.2601 -0.2406 0.072 Uiso 1 1 calc R . .
H38B H 0.2325 0.3134 -0.2210 0.072 Uiso 1 1 calc R . .
C39 C 0.2626(2) 0.1563(3) -0.1809(2) 0.0868(10) Uani 1 1 d . . .
H39A H 0.2202 0.1224 -0.2263 0.104 Uiso 1 1 calc R . .
H39B H 0.2446 0.1634 -0.1418 0.104 Uiso 1 1 calc R . .
H39C H 0.3105 0.1099 -0.1620 0.104 Uiso 1 1 calc R . .
B1 B 0.41088(13) 0.54470(18) 0.06256(13) 0.0304(5) Uani 1 1 d . . .

loop_
_atom_site_aniso_label
_atom_site_aniso_U_11
_atom_site_aniso_U_22
_atom_site_aniso_U_33
_atom_site_aniso_U_23
_atom_site_aniso_U_13
_atom_site_aniso_U_12
Mg1 0.0316(3) 0.0420(4) 0.0317(3) 0.0001(3) 0.0085(3) 0.0014(3)
O1 0.0427(8) 0.0566(10) 0.0343(8) -0.0110(7) 0.0137(7) -0.0029(7)
N1 0.0293(8) 0.0296(8) 0.0304(8) 0.0009(7) 0.0122(7) 0.0024(6)
N2 0.0378(9) 0.0439(10) 0.0332(9) 0.0043(8) 0.0171(7) 0.0081(8)
N3 0.0316(8) 0.0327(9) 0.0351(9) 0.0010(7) 0.0175(7) 0.0047(7)
C1 0.0330(10) 0.0331(10) 0.0402(12) 0.0065(9) 0.0174(9) 0.0074(8)
C2 0.0431(13) 0.0545(14) 0.0571(14) -0.0065(12) 0.0186(11) -0.0027(11)
C3 0.0545(14) 0.0527(14) 0.0378(12) 0.0117(11) 0.0225(10) 0.0147(11)
C4 0.0572(13) 0.0357(11) 0.0491(13) 0.0051(10) 0.0306(11) 0.0026(10)
C5 0.0345(10) 0.0343(10) 0.0471(12) -0.0038(9) 0.0225(9) 0.0042(8)
C6 0.0320(10) 0.0391(11) 0.0356(10) -0.0034(9) 0.0190(9) 0.0005(8)
C7 0.0312(9) 0.0316(10) 0.0248(9) -0.0023(8) 0.0108(7) 0.0034(8)
C8 0.0469(12) 0.0320(10) 0.0434(12) 0.0054(9) 0.0205(10) 0.0067(9)
C9 0.0437(12) 0.0379(11) 0.0472(12) 0.0057(10) 0.0196(10) 0.0127(9)
C10 0.0356(10) 0.0464(12) 0.0377(11) 0.0008(10) 0.0178(9) 0.0072(9)
C11 0.0339(10) 0.0325(10) 0.0285(9) -0.0022(8) 0.0138(8) 0.0036(8)
C12 0.0395(11) 0.0346(11) 0.0396(11) -0.0046(9) 0.0172(9) -0.0035(9)
C13 0.0525(14) 0.0383(12) 0.0610(15) -0.0051(11) 0.0223(12) -0.0075(10)
C14 0.0450(12) 0.0532(14) 0.0587(14) -0.0071(12) 0.0287(11) -0.0065(11)
C15 0.0329(10) 0.0349(10) 0.0417(11) -0.0023(9) 0.0171(9) 0.0013(8)
C16 0.0510(13) 0.0523(13) 0.0468(13) -0.0008(11) 0.0271(11) -0.0073(11)
C17 0.0467(13) 0.0499(13) 0.0506(14) -0.0096(11) 0.0210(11) -0.0100(10)
C18 0.0392(13) 0.0710(17) 0.0582(16) -0.0157(14) 0.0075(12) 0.0062(12)
C19 0.094(2) 0.0664(18) 0.0365(13) 0.0007(12) 0.0278(14) 0.0029(15)
C20 0.0651(16) 0.0761(18) 0.0481(14) 0.0207(13) 0.0214(13) 0.0245(14)
C21 0.0649(16) 0.0827(19) 0.0483(14) 0.0129(13) 0.0369(13) 0.0117(14)
C22 0.0538(19) 0.169(4) 0.095(3) -0.050(3) 0.0050(19) 0.022(2)
C23 0.0447(12) 0.0461(13) 0.0612(14) 0.0000(11) 0.0356(11) 0.0029(10)
C24 0.0387(12) 0.0537(14) 0.0566(14) -0.0001(12) 0.0211(11) 0.0156(10)
C25 0.0491(13) 0.0435(12) 0.0607(15) -0.0106(11) 0.0315(12) 0.0028(10)
C26 0.0367(10) 0.0320(10) 0.0329(10) -0.0023(8) 0.0164(8) 0.0021(8)
C27 0.0374(10) 0.0441(11) 0.0301(10) -0.0020(9) 0.0155(9) -0.0030(9)
C28 0.0439(12) 0.0670(16) 0.0326(11) 0.0030(11) 0.0170(10) -0.0039(11)
C29 0.0453(12) 0.0780(17) 0.0319(11) -0.0122(12) 0.0152(10) -0.0158(12)
C30 0.0438(12) 0.0569(14) 0.0449(13) -0.0195(11) 0.0222(11) -0.0156(11)
C31 0.0403(11) 0.0430(12) 0.0418(12) -0.0080(10) 0.0218(10) -0.0048(9)
C32 0.0374(15) 0.125(3) 0.112(3) -0.025(2) 0.0156(17) 0.0113(17)
C33 0.0592(14) 0.0503(13) 0.0556(14) 0.0018(12) 0.0303(12) -0.0085(12)
C34 0.075(2) 0.0530(17) 0.171(4) -0.028(2) 0.071(2) -0.0167(15)
C35 0.080(2) 0.088(3) 0.164(4) -0.039(3) 0.055(3) -0.037(2)
C36 0.0462(13) 0.0745(17) 0.0467(13) -0.0080(12) 0.0211(11) 0.0037(12)
C37 0.079(2) 0.090(2) 0.0692(18) 0.0007(17) 0.0403(16) 0.0280(18)
C38 0.0567(15) 0.0720(17) 0.0378(13) -0.0192(12) 0.0103(11) -0.0106(13)
C39 0.092(2) 0.078(2) 0.068(2) -0.0150(17) 0.0160(17) -0.0275(18)
B1 0.0290(10) 0.0317(11) 0.0338(11) 0.0001(9) 0.0172(9) -0.0007(9)
